data_7033959
loop_
_publ_author_name
'Zhai, Lu'
'Zhang, Wen-Wei'
'Ren, Xiao-Ming'
'Zuo, Jing-Lin'

_publ_section_title
;
 Luminescent lanthanide MOFs based on conjugated
 1,1'-ethynebenzene-3,3',5,5'-tetracarboxylate ligand: syntheses,
 structures and photoluminescent properties.
;
_journal_issue 12
_journal_name_full 'Dalton transactions (Cambridge, England : 2003)'
_journal_page_first 5746
_journal_page_last 5754
_journal_paper_doi 10.1039/c4dt03794d
_journal_volume 44
_journal_year 2015
_chemical_formula_moiety 'C31 H29 O18 Sm2'
_chemical_formula_sum 'C31 H29 O18 Sm2'
_chemical_formula_weight 990.24
_chemical_melting_point ?
_chemical_name_systematic
; 
 ? 
;
_chemical_properties_physical Moisture-sensitive
_space_group_IT_number 14
_symmetry_cell_setting monoclinic
_symmetry_space_group_name_Hall '-P 2yn'
_symmetry_space_group_name_H-M 'P 1 21/n 1'
_atom_sites_solution_hydrogens geom
_atom_sites_solution_primary direct
_atom_sites_solution_secondary difmap
_audit_creation_method SHELXL-97
_audit_update_record
;
2014-12-02 deposited with the CCDC.
2015-02-10 downloaded from the CCDC.
;
_cell_angle_alpha 90.00
_cell_angle_beta 107.606(3)
_cell_angle_gamma 90.00
_cell_formula_units_Z 4
_cell_length_a 14.4388(18)
_cell_length_b 16.4128(19)
_cell_length_c 19.3310(12)
_cell_measurement_reflns_used 23503
_cell_measurement_temperature 291(2)
_cell_measurement_theta_max 44.629
_cell_measurement_theta_min 4.942
_cell_volume 4366.5(8)
_computing_cell_refinement 'Bruker SMART'
_computing_data_collection 'Bruker SMART'
_computing_data_reduction 'Bruker SMART'
_computing_molecular_graphics 'Bruker SHELXTL'
_computing_publication_material 'Bruker SHELXTL'
_computing_structure_refinement 'SHELXL-97 (Sheldrick, 1997)'
_computing_structure_solution 'SHELXS-97 (Sheldrick, 1990)'
_diffrn_ambient_temperature 291(2)
_diffrn_measured_fraction_theta_full 0.965
_diffrn_measured_fraction_theta_max 0.965
_diffrn_measurement_device_type 'Bruker Smart Apex CCD area detector'
_diffrn_measurement_method 'phi and omega scans'
_diffrn_radiation_monochromator graphite
_diffrn_radiation_source 'fine-focus sealed tube'
_diffrn_radiation_type MoK\a
_diffrn_radiation_wavelength 0.71073
_diffrn_reflns_av_R_equivalents 0.0233
_diffrn_reflns_av_sigmaI/netI 0.0971
_diffrn_reflns_limit_h_max 16
_diffrn_reflns_limit_h_min -17
_diffrn_reflns_limit_k_max 20
_diffrn_reflns_limit_k_min -11
_diffrn_reflns_limit_l_max 18
_diffrn_reflns_limit_l_min -23
_diffrn_reflns_number 22854
_diffrn_reflns_theta_full 26.00
_diffrn_reflns_theta_max 26.00
_diffrn_reflns_theta_min 1.56
_diffrn_standards_decay_% none
_exptl_absorpt_coefficient_mu 2.726
_exptl_absorpt_correction_T_max 0.5854
_exptl_absorpt_correction_T_min 0.5375
_exptl_absorpt_correction_type multi-scan
_exptl_absorpt_process_details 'SADABS; Bruker, 2000'
_exptl_crystal_colour Light-yellow
_exptl_crystal_density_diffrn 1.506
_exptl_crystal_density_method 'not measured'
_exptl_crystal_description block
_exptl_crystal_F_000 1932
_exptl_crystal_preparation Luminescent
_exptl_crystal_size_max 0.26
_exptl_crystal_size_mid 0.24
_exptl_crystal_size_min 0.22
_refine_diff_density_max 1.446
_refine_diff_density_min -1.187
_refine_diff_density_rms 0.187
_refine_ls_extinction_method none
_refine_ls_goodness_of_fit_ref 1.055
_refine_ls_hydrogen_treatment mixed
_refine_ls_matrix_type full
_refine_ls_number_parameters 500
_refine_ls_number_reflns 8279
_refine_ls_number_restraints 0
_refine_ls_restrained_S_all 1.055
_refine_ls_R_factor_all 0.0772
_refine_ls_R_factor_gt 0.0590
_refine_ls_shift/su_max 0.000
_refine_ls_shift/su_mean 0.000
_refine_ls_structure_factor_coef Fsqd
_refine_ls_weighting_details 'calc w=1/[\s^2^(Fo^2^)+(0.0600P)^2^+1.7700P] where P=(Fo^2^+2Fc^2^)/3'
_refine_ls_weighting_scheme calc
_refine_ls_wR_factor_gt 0.1411
_refine_ls_wR_factor_ref 0.1447
_reflns_number_gt 5337
_reflns_number_total 8279
_reflns_threshold_expression >2sigma(I)
_cod_data_source_file c4dt03794d2.cif
_cod_data_source_block 20120314d
_cod_depositor_comments
;
The following automatic conversions were performed:

'_chemical_melting_point' value 'not measured' was changed to '?' -
the value is undefined or not given.

Automatic conversion script
Id: cif_fix_values 3008 2015-01-20 13:52:24Z robertas 

 Adding full bibliography for 7033958--7033960.cif.
;
_cod_original_sg_symbol_H-M P21/n
_cod_database_code 7033959

loop_
_symmetry_equiv_pos_as_xyz
'x, y, z'
'-x+1/2, y+1/2, -z+1/2'
'-x, -y, -z'
'x-1/2, -y-1/2, z-1/2'

loop_
_atom_site_label
_atom_site_type_symbol
_atom_site_fract_x
_atom_site_fract_y
_atom_site_fract_z
_atom_site_U_iso_or_equiv
_atom_site_adp_type
_atom_site_occupancy
_atom_site_symmetry_multiplicity
_atom_site_calc_flag
_atom_site_refinement_flags
C1 C 0.8673(6) 0.3252(6) 0.8872(5) 0.042(2) Uani 1 1 d .
C2 C 0.9477(5) 0.2968(5) 0.9425(5) 0.035(2) Uani 1 1 d .
H2 H 1.0093 0.3035 0.9375 0.042 Uiso 1 1 calc R
C3 C 0.9394(6) 0.2593(6) 1.0041(5) 0.046(2) Uani 1 1 d .
C4 C 0.8473(6) 0.2470(6) 1.0107(5) 0.044(2) Uani 1 1 d .
H4 H 0.8397 0.2202 1.0511 0.053 Uiso 1 1 calc R
C5 C 0.7659(6) 0.2753(6) 0.9562(5) 0.047(2) Uani 1 1 d .
C6 C 0.7748(6) 0.3141(6) 0.8945(5) 0.041(2) Uani 1 1 d .
H6 H 0.7200 0.3323 0.8587 0.049 Uiso 1 1 calc R
C7 C 0.8742(5) 0.3729(5) 0.8238(5) 0.033(2) Uani 1 1 d .
C8 C 1.0219(7) 0.2227(6) 1.0597(5) 0.048(2) Uani 1 1 d .
C9 C 0.6693(6) 0.2623(5) 0.9628(4) 0.037(2) Uani 1 1 d .
C10 C 0.5915(6) 0.2517(6) 0.9697(5) 0.043(2) Uani 1 1 d .
C11 C 0.4967(6) 0.2512(6) 0.9782(5) 0.046(2) Uani 1 1 d .
C12 C 0.4848(5) 0.2173(6) 1.0420(5) 0.039(2) Uani 1 1 d .
H12 H 0.5377 0.1942 1.0766 0.047 Uiso 1 1 calc R
C13 C 0.3948(6) 0.2182(7) 1.0532(5) 0.046(2) Uani 1 1 d .
C14 C 0.3133(6) 0.2544(6) 1.0051(5) 0.046(2) Uani 1 1 d .
H14 H 0.2539 0.2567 1.0145 0.056 Uiso 1 1 calc R
C15 C 0.3268(6) 0.2880(6) 0.9399(5) 0.043(2) Uani 1 1 d .
C16 C 0.4154(6) 0.2852(6) 0.9293(5) 0.047(2) Uani 1 1 d .
H16 H 0.4218 0.3073 0.8867 0.057 Uiso 1 1 calc R
C17 C 0.3828(7) 0.1873(7) 1.1221(5) 0.050(2) Uani 1 1 d .
C18 C 1.2457(6) 0.3220(6) 0.8852(6) 0.047(2) Uani 1 1 d .
C19 C 0.5434(7) 0.4927(6) 0.7890(5) 0.042(2) Uani 1 1 d .
C20 C 0.5368(6) 0.4730(6) 0.8593(4) 0.039(2) Uani 1 1 d .
H20 H 0.5571 0.4218 0.8785 0.047 Uiso 1 1 calc R
C21 C 0.5021(6) 0.5259(5) 0.8990(5) 0.037(2) Uani 1 1 d .
C22 C 0.4682(6) 0.6008(6) 0.8687(5) 0.045(2) Uani 1 1 d .
H22 H 0.4417 0.6372 0.8944 0.054 Uiso 1 1 calc R
C23 C 0.4736(7) 0.6224(6) 0.7984(5) 0.046(2) Uani 1 1 d .
C24 C 0.5099(7) 0.5697(5) 0.7594(5) 0.045(2) Uani 1 1 d .
H24 H 0.5128 0.5840 0.7136 0.054 Uiso 1 1 calc R
C25 C 0.5834(6) 0.4372(6) 0.7433(5) 0.043(2) Uani 1 1 d .
C26 C 1.0542(7) 0.2017(6) 0.7345(6) 0.048(2) Uani 1 1 d .
C27 C 0.5004(7) 0.5090(5) 0.9705(4) 0.042(2) Uani 1 1 d .
C28 C 0.7034(7) 0.4431(6) 0.5083(4) 0.049(2) Uani 1 1 d .
H28A H 0.7688 0.4632 0.5191 0.074 Uiso 1 1 calc R
H28B H 0.6592 0.4826 0.4796 0.074 Uiso 1 1 calc R
H28C H 0.6975 0.3930 0.4817 0.074 Uiso 1 1 calc R
C29 C 0.7411(5) 0.1458(5) 0.7373(5) 0.037(2) Uani 1 1 d .
H29A H 0.7469 0.1261 0.6920 0.055 Uiso 1 1 calc R
H29B H 0.7114 0.1047 0.7589 0.055 Uiso 1 1 calc R
H29C H 0.8044 0.1584 0.7694 0.055 Uiso 1 1 calc R
C30 C 1.1282(5) 0.5545(5) 0.8814(5) 0.038(2) Uani 1 1 d .
H30A H 1.0883 0.5376 0.9105 0.057 Uiso 1 1 calc R
H30B H 1.1075 0.6072 0.8610 0.057 Uiso 1 1 calc R
H30C H 1.1947 0.5573 0.9112 0.057 Uiso 1 1 calc R
C31 C 1.1365(9) 0.4987(7) 0.6312(6) 0.075(4) Uani 1 1 d .
H31A H 1.0694 0.5121 0.6084 0.113 Uiso 1 1 calc R
H31B H 1.1650 0.4803 0.5950 0.113 Uiso 1 1 calc R
H31C H 1.1705 0.5461 0.6550 0.113 Uiso 1 1 calc R
Sm1 Sm 0.67709(3) 0.34347(3) 0.66893(2) 0.03890(15) Uani 1 1 d .
Sm2 Sm 1.07834(4) 0.36427(3) 0.77097(3) 0.04049(15) Uani 1 1 d .
O1 O 0.7999(4) 0.3861(4) 0.7728(3) 0.0406(15) Uani 1 1 d .
O2 O 0.9572(4) 0.3884(4) 0.8217(3) 0.0443(16) Uani 1 1 d .
O3 O 1.1067(4) 0.2428(4) 1.0619(3) 0.0508(17) Uani 1 1 d .
O4 O 1.0074(4) 0.1807(4) 1.1065(3) 0.0406(15) Uani 1 1 d .
O5 O 0.4482(5) 0.1381(4) 1.1617(4) 0.0540(18) Uani 1 1 d .
O6 O 0.3079(4) 0.2059(4) 1.1410(3) 0.0500(17) Uani 1 1 d .
O7 O 1.1667(5) 0.3248(4) 0.8983(3) 0.0539(18) Uani 1 1 d .
O8 O 1.2459(4) 0.3476(4) 0.8265(4) 0.0517(17) Uani 1 1 d .
O9 O 0.5920(4) 0.3648(4) 0.7621(3) 0.0431(16) Uani 1 1 d .
O10 O 0.6156(5) 0.4663(4) 0.6958(3) 0.0494(16) Uani 1 1 d .
O11 O 1.0232(5) 0.2294(4) 0.7795(4) 0.0541(17) Uani 1 1 d .
O12 O 1.1153(5) 0.2448(4) 0.7089(3) 0.0539(17) Uani 1 1 d .
O13 O 0.6811(5) 0.4293(4) 0.5738(3) 0.0552(18) Uani 1 1 d .
O14 O 0.6827(4) 0.2170(4) 0.7248(4) 0.0525(17) Uani 1 1 d .
H14A H 0.6814 0.2291 0.7675 0.063 Uiso 1 1 d R
O15 O 1.1187(5) 0.4924(4) 0.8196(4) 0.0542(18) Uani 1 1 d .
H15A H 1.1356 0.5038 0.7822 0.065 Uiso 1 1 d R
O16 O 1.1436(5) 0.4314(4) 0.6868(3) 0.0563(18) Uani 1 1 d .
H16A H 1.2013 0.4392 0.7145 0.068 Uiso 1 1 d R
O1W O 0.519(2) 0.504(3) 0.5193(14) 0.056(9) Uani 0.30 1 d P
H1Y H 0.5556 0.4843 0.5593 0.067 Uiso 0.30 1 d PR
H1X H 0.5274 0.5539 0.5185 0.067 Uiso 0.30 1 d PR
O2W O 0.707(2) 0.0693(17) 0.8933(15) 0.094(9) Uani 0.30 1 d P
H2X H 0.6664 0.0313 0.8807 0.113 Uiso 0.30 1 d PR
H2Y H 0.7068 0.0877 0.9345 0.113 Uiso 0.30 1 d PR
O3W O 0.3335(12) 0.4256(11) 0.7263(11) 0.080(6) Uani 0.40 1 d P
H3X H 0.3727 0.3874 0.7436 0.096 Uiso 0.40 1 d PR
H3Y H 0.3650 0.4692 0.7303 0.096 Uiso 0.40 1 d PR
O4W O 0.3773(16) 0.1607(14) 0.7829(15) 0.072(8) Uani 0.30 1 d P
H4Y H 0.3690 0.2101 0.7725 0.086 Uiso 0.30 1 d PR
H4X H 0.4120 0.1397 0.7593 0.086 Uiso 0.30 1 d PR
O5W O 0.072(2) 0.4206(17) 0.1244(14) 0.110(12) Uani 0.30 1 d P
H5X H 0.0614 0.3815 0.0947 0.132 Uiso 0.30 1 d PR
H5Y H 0.1146 0.4512 0.1167 0.132 Uiso 0.30 1 d PR
O6W O 0.2421(12) 0.4513(13) 0.0584(11) 0.094(7) Uani 0.40 1 d P
H6X H 0.2811 0.4859 0.0839 0.113 Uiso 0.40 1 d PR
H6Y H 0.2725 0.4080 0.0577 0.113 Uiso 0.40 1 d PR

loop_
_atom_site_aniso_label
_atom_site_aniso_U_11
_atom_site_aniso_U_22
_atom_site_aniso_U_33
_atom_site_aniso_U_23
_atom_site_aniso_U_13
_atom_site_aniso_U_12
C1 0.017(4) 0.052(6) 0.055(6) -0.002(5) 0.008(4) -0.010(4)
C2 0.011(4) 0.050(6) 0.045(6) 0.007(4) 0.008(4) -0.002(3)
C3 0.039(5) 0.048(6) 0.054(6) 0.001(5) 0.017(5) -0.003(4)
C4 0.046(6) 0.062(6) 0.032(5) 0.000(5) 0.022(5) -0.003(5)
C5 0.036(5) 0.066(7) 0.049(6) 0.003(5) 0.026(5) 0.006(5)
C6 0.028(4) 0.056(6) 0.041(6) -0.011(5) 0.014(4) -0.016(4)
C7 0.015(4) 0.030(5) 0.052(6) 0.014(4) 0.006(4) 0.008(3)
C8 0.044(6) 0.067(7) 0.032(6) -0.001(5) 0.009(5) -0.015(5)
C9 0.034(5) 0.049(6) 0.031(5) 0.010(4) 0.013(4) 0.002(4)
C10 0.021(4) 0.066(6) 0.042(6) -0.008(5) 0.011(4) 0.010(4)
C11 0.030(5) 0.070(7) 0.040(6) -0.013(5) 0.014(4) 0.004(4)
C12 0.014(4) 0.065(6) 0.034(5) -0.008(4) -0.002(4) -0.008(4)
C13 0.019(4) 0.091(8) 0.032(5) -0.007(5) 0.013(4) -0.004(4)
C14 0.028(5) 0.067(7) 0.051(6) -0.007(5) 0.021(5) -0.010(4)
C15 0.025(4) 0.076(7) 0.027(5) -0.018(5) 0.009(4) -0.003(4)
C16 0.021(4) 0.063(6) 0.058(7) 0.001(5) 0.014(4) -0.018(4)
C17 0.033(5) 0.070(7) 0.046(6) 0.006(5) 0.009(5) -0.001(5)
C18 0.034(5) 0.057(6) 0.058(7) 0.002(5) 0.026(5) 0.000(4)
C19 0.055(6) 0.042(6) 0.028(5) -0.008(4) 0.011(4) -0.018(4)
C20 0.048(5) 0.052(6) 0.027(5) 0.008(4) 0.024(4) 0.016(4)
C21 0.039(5) 0.040(5) 0.037(5) -0.005(4) 0.017(4) -0.002(4)
C22 0.050(6) 0.043(6) 0.041(6) 0.015(5) 0.014(5) 0.002(4)
C23 0.061(6) 0.040(6) 0.040(6) -0.009(4) 0.019(5) -0.004(4)
C24 0.056(6) 0.040(6) 0.041(6) -0.010(4) 0.019(5) -0.012(4)
C25 0.023(4) 0.052(6) 0.056(6) 0.010(5) 0.015(4) -0.008(4)
C26 0.047(6) 0.042(6) 0.061(7) -0.006(5) 0.024(5) 0.001(4)
C27 0.058(6) 0.025(5) 0.039(6) 0.001(4) 0.012(5) 0.001(4)
C28 0.067(7) 0.051(6) 0.028(5) -0.013(5) 0.012(5) -0.003(5)
C29 0.015(4) 0.054(6) 0.041(5) -0.004(4) 0.009(4) -0.011(4)
C30 0.026(4) 0.036(5) 0.054(6) 0.008(4) 0.017(4) 0.001(4)
C31 0.118(11) 0.069(8) 0.046(7) 0.013(6) 0.034(7) 0.012(7)
Sm1 0.0290(2) 0.0609(3) 0.0307(3) 0.0054(2) 0.0148(2) 0.0006(2)
Sm2 0.0329(3) 0.0612(3) 0.0314(3) -0.0021(2) 0.0157(2) 0.0045(2)
O1 0.029(3) 0.068(4) 0.025(3) 0.001(3) 0.010(3) 0.006(3)
O2 0.029(3) 0.059(4) 0.048(4) 0.004(3) 0.016(3) 0.015(3)
O3 0.025(3) 0.076(5) 0.044(4) 0.008(3) 0.000(3) 0.018(3)
O4 0.024(3) 0.058(4) 0.044(4) -0.007(3) 0.017(3) -0.006(3)
O5 0.055(4) 0.068(5) 0.035(4) -0.003(3) 0.008(3) -0.003(4)
O6 0.027(3) 0.070(5) 0.057(4) -0.002(3) 0.019(3) -0.018(3)
O7 0.042(4) 0.077(5) 0.042(4) 0.005(3) 0.012(3) -0.004(3)
O8 0.041(4) 0.071(5) 0.045(4) 0.001(4) 0.014(3) 0.004(3)
O9 0.037(3) 0.066(5) 0.033(4) -0.006(3) 0.019(3) -0.008(3)
O10 0.062(4) 0.033(4) 0.055(4) 0.006(3) 0.019(4) -0.006(3)
O11 0.061(4) 0.049(4) 0.048(4) 0.012(3) 0.010(4) 0.005(3)
O12 0.048(4) 0.058(4) 0.055(4) -0.006(3) 0.015(3) 0.000(3)
O13 0.072(5) 0.049(4) 0.047(4) 0.011(3) 0.021(4) -0.016(3)
O14 0.052(4) 0.036(4) 0.077(5) -0.015(3) 0.031(4) -0.013(3)
O15 0.063(4) 0.036(4) 0.072(5) 0.012(3) 0.033(4) 0.009(3)
O16 0.069(5) 0.062(5) 0.044(4) 0.020(3) 0.027(4) 0.014(4)
O1W 0.05(3) 0.062(15) 0.05(3) 0.01(2) 0.015(18) 0.006(19)
O2W 0.09(2) 0.09(2) 0.09(2) -0.028(17) 0.003(17) -0.036(17)
O3W 0.053(11) 0.070(13) 0.129(18) 0.031(12) 0.046(12) 0.042(10)
O4W 0.053(15) 0.051(15) 0.12(2) 0.012(14) 0.038(15) -0.006(11)
O5W 0.17(3) 0.056(18) 0.07(2) 0.013(15) -0.01(2) 0.04(2)
O6W 0.035(10) 0.093(16) 0.127(19) -0.042(14) -0.016(11) 0.000(10)

loop_
_atom_type_symbol
_atom_type_description
_atom_type_scat_dispersion_real
_atom_type_scat_dispersion_imag
_atom_type_scat_source
C C 0.0033 0.0016 'International Tables Vol C Tables 4.2.6.8 and 6.1.1.4'
H H 0.0000 0.0000 'International Tables Vol C Tables 4.2.6.8 and 6.1.1.4'
O O 0.0106 0.0060 'International Tables Vol C Tables 4.2.6.8 and 6.1.1.4'
Sm Sm -0.1638 3.4418 'International Tables Vol C Tables 4.2.6.8 and 6.1.1.4'

loop_
_geom_angle_atom_site_label_1
_geom_angle_atom_site_label_2
_geom_angle_atom_site_label_3
_geom_angle
_geom_angle_site_symmetry_1
_geom_angle_site_symmetry_3
C6 C1 C2 118.5(8) . .
C6 C1 C7 117.3(8) . .
C2 C1 C7 124.1(7) . .
C3 C2 C1 122.7(7) . .
C3 C2 H2 118.6 . .
C1 C2 H2 118.6 . .
C2 C3 C4 118.7(8) . .
C2 C3 C8 123.4(8) . .
C4 C3 C8 117.5(8) . .
C3 C4 C5 119.5(8) . .
C3 C4 H4 120.3 . .
C5 C4 H4 120.3 . .
C6 C5 C4 121.5(8) . .
C6 C5 C9 118.8(8) . .
C4 C5 C9 119.7(8) . .
C5 C6 C1 119.1(9) . .
C5 C6 H6 120.5 . .
C1 C6 H6 120.5 . .
O1 C7 O2 123.5(8) . .
O1 C7 C1 119.5(7) . .
O2 C7 C1 116.4(7) . .
O4 C8 O3 120.9(9) . .
O4 C8 C3 119.7(8) . .
O3 C8 C3 119.0(8) . .
O4 C8 Sm1 59.5(5) . 4_666
O3 C8 Sm1 61.7(5) . 4_666
C3 C8 Sm1 178.0(7) . 4_666
C10 C9 C5 178.6(9) . .
C9 C10 C11 171.8(11) . .
C16 C11 C12 117.0(7) . .
C16 C11 C10 124.5(9) . .
C12 C11 C10 118.5(8) . .
C13 C12 C11 120.2(8) . .
C13 C12 H12 119.9 . .
C11 C12 H12 119.9 . .
C12 C13 C14 123.0(9) . .
C12 C13 C17 120.5(8) . .
C14 C13 C17 116.1(7) . .
C13 C14 C15 115.9(8) . .
C13 C14 H14 122.1 . .
C15 C14 H14 122.1 . .
C16 C15 C18 120.0(8) . 1_455
C16 C15 C14 120.1(9) . .
C18 C15 C14 119.9(7) 1_455 .
C15 C16 C11 123.8(9) . .
C15 C16 H16 118.1 . .
C11 C16 H16 118.1 . .
O6 C17 O5 120.5(9) . .
O6 C17 C13 120.9(9) . .
O5 C17 C13 118.5(8) . .
O8 C18 O7 116.2(9) . .
O8 C18 C15 126.4(8) . 1_655
O7 C18 C15 117.4(9) . 1_655
O8 C18 Sm2 55.0(5) . .
O7 C18 Sm2 61.9(5) . .
C15 C18 Sm2 171.3(7) 1_655 .
C24 C19 C20 118.4(8) . .
C24 C19 C25 116.8(8) . .
C20 C19 C25 124.8(8) . .
C21 C20 C19 122.5(8) . .
C21 C20 H20 118.8 . .
C19 C20 H20 118.8 . .
C20 C21 C22 118.4(8) . .
C20 C21 C27 123.0(8) . .
C22 C21 C27 118.6(8) . .
C21 C22 C23 120.5(9) . .
C21 C22 H22 119.7 . .
C23 C22 H22 119.7 . .
C24 C23 C22 120.8(9) . .
C24 C23 C26 115.5(8) . 2_656
C22 C23 C26 123.6(8) . 2_656
C23 C24 C19 119.3(8) . .
C23 C24 H24 120.4 . .
C19 C24 H24 120.4 . .
O9 C25 O10 124.0(9) . .
O9 C25 C19 115.6(8) . .
O10 C25 C19 119.8(9) . .
O9 C25 Sm1 65.9(5) . .
O10 C25 Sm1 58.1(5) . .
C19 C25 Sm1 173.3(6) . .
O11 C26 O12 120.5(9) . .
O11 C26 C23 123.5(9) . 2_646
O12 C26 C23 115.9(8) . 2_646
O11 C26 Sm2 59.1(5) . .
O12 C26 Sm2 62.4(5) . .
C23 C26 Sm2 167.9(7) 2_646 .
C27 C27 C21 176.9(12) 3_667 .
O13 C28 H28A 109.5 . .
O13 C28 H28B 109.5 . .
H28A C28 H28B 109.5 . .
O13 C28 H28C 109.5 . .
H28A C28 H28C 109.5 . .
H28B C28 H28C 109.5 . .
O14 C29 H29A 109.5 . .
O14 C29 H29B 109.5 . .
H29A C29 H29B 109.5 . .
O14 C29 H29C 109.5 . .
H29A C29 H29C 109.5 . .
H29B C29 H29C 109.5 . .
O15 C30 H30A 109.5 . .
O15 C30 H30B 109.5 . .
H30A C30 H30B 109.5 . .
O15 C30 H30C 109.5 . .
H30A C30 H30C 109.5 . .
H30B C30 H30C 109.5 . .
O16 C31 H31A 109.5 . .
O16 C31 H31B 109.5 . .
H31A C31 H31B 109.5 . .
O16 C31 H31C 109.5 . .
H31A C31 H31C 109.5 . .
H31B C31 H31C 109.5 . .
O6 Sm1 O10 140.0(2) 4_665 .
O6 Sm1 O14 82.9(2) 4_665 .
O10 Sm1 O14 129.1(2) . .
O6 Sm1 O13 78.9(2) 4_665 .
O10 Sm1 O13 75.8(2) . .
O14 Sm1 O13 154.0(2) . .
O6 Sm1 O1 80.9(2) 4_665 .
O10 Sm1 O1 78.0(2) . .
O14 Sm1 O1 87.6(2) . .
O13 Sm1 O1 107.6(2) . .
O6 Sm1 O4 128.0(2) 4_665 4_565
O10 Sm1 O4 81.7(2) . 4_565
O14 Sm1 O4 88.4(2) . 4_565
O13 Sm1 O4 88.2(2) . 4_565
O1 Sm1 O4 150.00(19) . 4_565
O6 Sm1 O3 75.8(2) 4_665 4_565
O10 Sm1 O3 126.8(2) . 4_565
O14 Sm1 O3 79.9(2) . 4_565
O13 Sm1 O3 77.7(2) . 4_565
O1 Sm1 O3 154.7(2) . 4_565
O4 Sm1 O3 52.2(2) 4_565 4_565
O6 Sm1 O9 148.3(2) 4_665 .
O10 Sm1 O9 54.0(2) . .
O14 Sm1 O9 75.3(2) . .
O13 Sm1 O9 128.4(2) . .
O1 Sm1 O9 75.52(19) . .
O4 Sm1 O9 74.71(19) 4_565 .
O3 Sm1 O9 121.36(19) 4_565 .
O6 Sm1 C25 155.4(3) 4_665 .
O10 Sm1 C25 27.0(2) . .
O14 Sm1 C25 102.2(2) . .
O13 Sm1 C25 102.1(3) . .
O1 Sm1 C25 75.4(2) . .
O4 Sm1 C25 76.5(2) 4_565 .
O3 Sm1 C25 128.6(2) 4_565 .
O9 Sm1 C25 26.9(2) . .
O6 Sm1 C8 102.5(3) 4_665 4_565
O10 Sm1 C8 103.5(3) . 4_565
O14 Sm1 C8 84.9(3) . 4_565
O13 Sm1 C8 81.0(3) . 4_565
O1 Sm1 C8 171.3(2) . 4_565
O4 Sm1 C8 25.5(2) 4_565 4_565
O3 Sm1 C8 26.7(2) 4_565 4_565
O9 Sm1 C8 98.2(2) . 4_565
C25 Sm1 C8 101.9(3) . 4_565
O2 Sm2 O15 78.4(2) . .
O2 Sm2 O8 129.9(2) . .
O15 Sm2 O8 79.7(2) . .
O2 Sm2 O5 83.2(2) . 4_665
O15 Sm2 O5 114.5(2) . 4_665
O8 Sm2 O5 146.8(2) . 4_665
O2 Sm2 O11 79.4(2) . .
O15 Sm2 O11 150.5(2) . .
O8 Sm2 O11 100.4(2) . .
O5 Sm2 O11 81.7(2) 4_665 .
O2 Sm2 O16 136.5(2) . .
O15 Sm2 O16 75.7(2) . .
O8 Sm2 O16 78.5(2) . .
O5 Sm2 O16 76.6(2) 4_665 .
O11 Sm2 O16 133.6(2) . .
O2 Sm2 O12 131.3(2) . .
O15 Sm2 O12 150.2(2) . .
O8 Sm2 O12 77.4(2) . .
O5 Sm2 O12 77.3(2) 4_665 .
O11 Sm2 O12 54.1(2) . .
O16 Sm2 O12 81.1(2) . .
O2 Sm2 O7 81.5(2) . .
O15 Sm2 O7 81.0(2) . .
O8 Sm2 O7 50.8(2) . .
O5 Sm2 O7 155.5(2) 4_665 .
O11 Sm2 O7 76.8(2) . .
O16 Sm2 O7 127.2(2) . .
O12 Sm2 O7 98.8(2) . .
O2 Sm2 C26 102.9(3) . .
O15 Sm2 C26 169.9(3) . .
O8 Sm2 C26 92.1(3) . .
O5 Sm2 C26 75.6(3) 4_665 .
O11 Sm2 C26 25.3(2) . .
O16 Sm2 C26 108.6(3) . .
O12 Sm2 C26 29.0(2) . .
O7 Sm2 C26 89.3(3) . .
O2 Sm2 C18 107.0(2) . .
O15 Sm2 C18 81.6(3) . .
O8 Sm2 C18 25.0(2) . .
O5 Sm2 C18 162.9(3) 4_665 .
O11 Sm2 C18 86.7(3) . .
O16 Sm2 C18 103.1(2) . .
O12 Sm2 C18 85.7(2) . .
O7 Sm2 C18 26.1(2) . .
C26 Sm2 C18 88.5(3) . .
O2 Sm2 H15A 94.7 . .
O15 Sm2 H15A 20.6 . .
O8 Sm2 H15A 78.0 . .
O5 Sm2 H15A 104.6 4_665 .
O11 Sm2 H15A 170.9 . .
O16 Sm2 H15A 55.2 . .
O12 Sm2 H15A 133.2 . .
O7 Sm2 H15A 95.7 . .
C26 Sm2 H15A 162.2 . .
C18 Sm2 H15A 88.5 . .
C7 O1 Sm1 151.5(6) . .
C7 O2 Sm2 148.6(6) . .
C8 O3 Sm1 91.6(6) . 4_666
C8 O4 Sm1 95.0(6) . 4_666
C17 O5 Sm2 140.7(7) . 4_566
C17 O6 Sm1 145.1(7) . 4_566
C18 O7 Sm2 92.1(6) . .
C18 O8 Sm2 100.0(6) . .
C25 O9 Sm1 87.2(5) . .
C25 O10 Sm1 94.9(6) . .
C26 O11 Sm2 95.6(6) . .
C26 O12 Sm2 88.6(5) . .
C28 O13 Sm1 150.3(6) . .
C29 O14 Sm1 138.4(5) . .
C29 O14 H14A 102.3 . .
Sm1 O14 H14A 103.5 . .
C30 O15 Sm2 150.4(5) . .
C30 O15 H15A 122.1 . .
Sm2 O15 H15A 87.4 . .
C31 O16 Sm2 149.5(6) . .
C31 O16 H16A 100.3 . .
Sm2 O16 H16A 98.9 . .
O1W O1W H1Y 149.6 3_666 .
O1W O1W H1X 101.1 3_666 .
H1Y O1W H1X 109.2 . .
H2X O2W H2Y 109.5 . .
H3X O3W H3Y 108.5 . .
H4Y O4W H4X 109.2 . .
H5X O5W H5Y 108.8 . .
H6X O6W H6Y 108.6 . .

loop_
_geom_bond_atom_site_label_1
_geom_bond_atom_site_label_2
_geom_bond_distance
_geom_bond_site_symmetry_2
C1 C6 1.396(10) .
C1 C2 1.399(12) .
C1 C7 1.482(12) .
C2 C3 1.378(11) .
C2 H2 0.9300 .
C3 C4 1.389(11) .
C3 C8 1.470(13) .
C4 C5 1.399(12) .
C4 H4 0.9300 .
C5 C6 1.392(12) .
C5 C9 1.454(11) .
C6 H6 0.9300 .
C7 O1 1.237(9) .
C7 O2 1.239(9) .
C8 O4 1.207(10) .
C8 O3 1.256(11) .
C8 Sm1 2.793(10) 4_666
C9 C10 1.184(11) .
C10 C11 1.426(11) .
C11 C16 1.382(12) .
C11 C12 1.411(12) .
C12 C13 1.381(10) .
C12 H12 0.9300 .
C13 C14 1.392(13) .
C13 C17 1.484(12) .
C14 C15 1.443(12) .
C14 H14 0.9300 .
C15 C16 1.357(11) .
C15 C18 1.433(13) 1_455
C16 H16 0.9300 .
C17 O6 1.278(10) .
C17 O5 1.301(11) .
C18 O8 1.211(11) .
C18 O7 1.241(10) .
C18 C15 1.433(13) 1_655
C18 Sm2 2.823(10) .
C19 C24 1.411(13) .
C19 C20 1.428(10) .
C19 C25 1.501(12) .
C20 C21 1.352(11) .
C20 H20 0.9300 .
C21 C22 1.384(12) .
C21 C27 1.417(11) .
C22 C23 1.430(12) .
C22 H22 0.9300 .
C23 C24 1.353(12) .
C23 C26 1.451(13) 2_656
C24 H24 0.9300 .
C25 O9 1.237(11) .
C25 O10 1.243(10) .
C25 Sm1 2.728(9) .
C26 O11 1.183(10) .
C26 O12 1.338(10) .
C26 C23 1.451(13) 2_646
C26 Sm2 2.755(9) .
C27 C27 1.183(16) 3_667
C28 O13 1.417(9) .
C28 H28A 0.9600 .
C28 H28B 0.9600 .
C28 H28C 0.9600 .
C29 O14 1.418(10) .
C29 H29A 0.9600 .
C29 H29B 0.9600 .
C29 H29C 0.9600 .
C30 O15 1.544(10) .
C30 H30A 0.9600 .
C30 H30B 0.9600 .
C30 H30C 0.9600 .
C31 O16 1.524(11) .
C31 H31A 0.9600 .
C31 H31B 0.9600 .
C31 H31C 0.9600 .
Sm1 O6 2.266(5) 4_665
Sm1 O10 2.325(6) .
Sm1 O14 2.330(6) .
Sm1 O13 2.331(6) .
Sm1 O1 2.347(6) .
Sm1 O4 2.415(6) 4_565
Sm1 O3 2.459(6) 4_565
Sm1 O9 2.493(5) .
Sm1 C8 2.793(10) 4_565
Sm2 O2 2.283(5) .
Sm2 O15 2.306(7) .
Sm2 O8 2.348(6) .
Sm2 O5 2.365(7) 4_665
Sm2 O11 2.375(7) .
Sm2 O16 2.383(6) .
Sm2 O12 2.441(6) .
Sm2 O7 2.491(6) .
Sm2 H15A 2.4216 .
O3 Sm1 2.459(6) 4_666
O4 Sm1 2.415(6) 4_666
O5 Sm2 2.365(7) 4_566
O6 Sm1 2.266(5) 4_566
O14 H14A 0.8538 .
O15 H15A 0.8514 .
O16 H16A 0.8524 .
O1W O1W 0.79(4) 3_666
O1W H1Y 0.8541 .
O1W H1X 0.8349 .
O2W H2X 0.8417 .
O2W H2Y 0.8525 .
O3W H3X 0.8425 .
O3W H3Y 0.8384 .
O4W H4Y 0.8360 .
O4W H4X 0.8463 .
O5W H5X 0.8439 .
O5W H5Y 0.8426 .
O6W H6X 0.8456 .
O6W H6Y 0.8382 .

loop_
_geom_torsion_atom_site_label_1
_geom_torsion_atom_site_label_2
_geom_torsion_atom_site_label_3
_geom_torsion_atom_site_label_4
_geom_torsion
_geom_torsion_site_symmetry_1
_geom_torsion_site_symmetry_4
C6 C1 C2 C3 -0.8(14) . .
C7 C1 C2 C3 173.7(9) . .
C1 C2 C3 C4 1.9(14) . .
C1 C2 C3 C8 174.4(9) . .
C2 C3 C4 C5 -2.2(14) . .
C8 C3 C4 C5 -175.1(9) . .
C3 C4 C5 C6 1.4(15) . .
C3 C4 C5 C9 179.8(9) . .
C4 C5 C6 C1 -0.2(14) . .
C9 C5 C6 C1 -178.7(8) . .
C2 C1 C6 C5 -0.1(13) . .
C7 C1 C6 C5 -174.9(8) . .
C6 C1 C7 O1 -15.1(12) . .
C2 C1 C7 O1 170.4(8) . .
C6 C1 C7 O2 173.7(8) . .
C2 C1 C7 O2 -0.8(13) . .
C2 C3 C8 O4 -169.1(9) . .
C4 C3 C8 O4 3.4(14) . .
C2 C3 C8 O3 18.3(15) . .
C4 C3 C8 O3 -169.1(9) . .
C2 C3 C8 Sm1 127(20) . 4_666
C4 C3 C8 Sm1 -60(20) . 4_666
C6 C5 C9 C10 -155(40) . .
C4 C5 C9 C10 26(40) . .
C5 C9 C10 C11 92(40) . .
C9 C10 C11 C16 61(7) . .
C9 C10 C11 C12 -117(7) . .
C16 C11 C12 C13 0.6(14) . .
C10 C11 C12 C13 177.8(9) . .
C11 C12 C13 C14 -2.5(15) . .
C11 C12 C13 C17 -176.1(9) . .
C12 C13 C14 C15 3.1(15) . .
C17 C13 C14 C15 176.9(8) . .
C13 C14 C15 C16 -1.7(14) . .
C13 C14 C15 C18 176.2(9) . 1_455
C18 C15 C16 C11 -178.0(9) 1_455 .
C14 C15 C16 C11 -0.1(15) . .
C12 C11 C16 C15 0.7(15) . .
C10 C11 C16 C15 -176.4(9) . .
C12 C13 C17 O6 162.3(9) . .
C14 C13 C17 O6 -11.8(15) . .
C12 C13 C17 O5 -20.5(15) . .
C14 C13 C17 O5 165.4(10) . .
C24 C19 C20 C21 -1.7(13) . .
C25 C19 C20 C21 178.5(8) . .
C19 C20 C21 C22 2.6(13) . .
C19 C20 C21 C27 -176.2(9) . .
C20 C21 C22 C23 -2.5(13) . .
C27 C21 C22 C23 176.4(9) . .
C21 C22 C23 C24 1.4(14) . .
C21 C22 C23 C26 -175.6(9) . 2_656
C22 C23 C24 C19 -0.5(14) . .
C26 C23 C24 C19 176.8(8) 2_656 .
C20 C19 C24 C23 0.6(13) . .
C25 C19 C24 C23 -179.6(8) . .
C24 C19 C25 O9 -164.5(8) . .
C20 C19 C25 O9 15.3(13) . .
C24 C19 C25 O10 23.6(12) . .
C20 C19 C25 O10 -156.6(9) . .
C24 C19 C25 Sm1 94(6) . .
C20 C19 C25 Sm1 -86(6) . .
C20 C21 C27 C27 -17(26) . 3_667
C22 C21 C27 C27 164(25) . 3_667
O9 C25 Sm1 O6 -102.3(7) . 4_665
O10 C25 Sm1 O6 76.5(9) . 4_665
C19 C25 Sm1 O6 2(6) . 4_665
O9 C25 Sm1 O10 -178.8(9) . .
C19 C25 Sm1 O10 -74(6) . .
O9 C25 Sm1 O14 -2.5(5) . .
O10 C25 Sm1 O14 176.3(5) . .
C19 C25 Sm1 O14 102(6) . .
O9 C25 Sm1 O13 168.0(5) . .
O10 C25 Sm1 O13 -13.2(6) . .
C19 C25 Sm1 O13 -87(6) . .
O9 C25 Sm1 O1 -86.7(5) . .
O10 C25 Sm1 O1 92.1(5) . .
C19 C25 Sm1 O1 18(6) . .
O9 C25 Sm1 O4 82.9(5) . 4_565
O10 C25 Sm1 O4 -98.3(6) . 4_565
C19 C25 Sm1 O4 -173(6) . 4_565
O9 C25 Sm1 O3 84.2(6) . 4_565
O10 C25 Sm1 O3 -97.0(6) . 4_565
C19 C25 Sm1 O3 -171(6) . 4_565
O10 C25 Sm1 O9 178.8(9) . .
C19 C25 Sm1 O9 105(6) . .
O9 C25 Sm1 C8 84.8(5) . 4_565
O10 C25 Sm1 C8 -96.4(6) . 4_565
C19 C25 Sm1 C8 -171(6) . 4_565
O11 C26 Sm2 O2 -21.8(7) . .
O12 C26 Sm2 O2 169.1(5) . .
C23 C26 Sm2 O2 84(3) 2_646 .
O11 C26 Sm2 O15 74.6(16) . .
O12 C26 Sm2 O15 -94.5(15) . .
C23 C26 Sm2 O15 -179(2) 2_646 .
O11 C26 Sm2 O8 110.1(6) . .
O12 C26 Sm2 O8 -59.0(5) . .
C23 C26 Sm2 O8 -144(3) 2_646 .
O11 C26 Sm2 O5 -101.2(6) . 4_665
O12 C26 Sm2 O5 89.8(5) . 4_665
C23 C26 Sm2 O5 5(3) 2_646 4_665
O12 C26 Sm2 O11 -169.1(10) . .
C23 C26 Sm2 O11 106(3) 2_646 .
O11 C26 Sm2 O16 -171.4(6) . .
O12 C26 Sm2 O16 19.5(6) . .
C23 C26 Sm2 O16 -65(3) 2_646 .
O11 C26 Sm2 O12 169.1(10) . .
C23 C26 Sm2 O12 -85(3) 2_646 .
O11 C26 Sm2 O7 59.3(6) . .
O12 C26 Sm2 O7 -109.8(5) . .
C23 C26 Sm2 O7 165(3) 2_646 .
O11 C26 Sm2 C18 85.3(6) . .
O12 C26 Sm2 C18 -83.7(5) . .
C23 C26 Sm2 C18 -169(3) 2_646 .
O8 C18 Sm2 O2 -158.7(6) . .
O7 C18 Sm2 O2 11.6(6) . .
C15 C18 Sm2 O2 99(4) 1_655 .
O8 C18 Sm2 O15 -83.7(6) . .
O7 C18 Sm2 O15 86.7(6) . .
C15 C18 Sm2 O15 174(4) 1_655 .
O7 C18 Sm2 O8 170.3(10) . .
C15 C18 Sm2 O8 -102(4) 1_655 .
O8 C18 Sm2 O5 76.4(11) . 4_665
O7 C18 Sm2 O5 -113.3(8) . 4_665
C15 C18 Sm2 O5 -26(4) 1_655 4_665
O8 C18 Sm2 O11 123.5(6) . .
O7 C18 Sm2 O11 -66.2(6) . .
C15 C18 Sm2 O11 21(4) 1_655 .
O8 C18 Sm2 O16 -10.6(7) . .
O7 C18 Sm2 O16 159.8(6) . .
C15 C18 Sm2 O16 -113(4) 1_655 .
O8 C18 Sm2 O12 69.3(6) . .
O7 C18 Sm2 O12 -120.4(6) . .
C15 C18 Sm2 O12 -33(4) 1_655 .
O8 C18 Sm2 O7 -170.3(10) . .
C15 C18 Sm2 O7 88(4) 1_655 .
O8 C18 Sm2 C26 98.2(6) . .
O7 C18 Sm2 C26 -91.4(6) . .
C15 C18 Sm2 C26 -4(4) 1_655 .
O2 C7 O1 Sm1 95.2(12) . .
C1 C7 O1 Sm1 -75.3(14) . .
O6 Sm1 O1 C7 -47.6(11) 4_665 .
O10 Sm1 O1 C7 166.5(11) . .
O14 Sm1 O1 C7 35.6(11) . .
O13 Sm1 O1 C7 -122.8(11) . .
O4 Sm1 O1 C7 118.2(11) 4_565 .
O3 Sm1 O1 C7 -24.3(13) 4_565 .
O9 Sm1 O1 C7 111.0(11) . .
C25 Sm1 O1 C7 138.9(11) . .
C8 Sm1 O1 C7 66(2) 4_565 .
O1 C7 O2 Sm2 -63.9(14) . .
C1 C7 O2 Sm2 106.9(11) . .
O15 Sm2 O2 C7 158.2(11) . .
O8 Sm2 O2 C7 -136.0(10) . .
O5 Sm2 O2 C7 41.5(11) 4_665 .
O11 Sm2 O2 C7 -41.3(11) . .
O16 Sm2 O2 C7 103.9(11) . .
O12 Sm2 O2 C7 -25.0(12) . .
O7 Sm2 O2 C7 -119.3(11) . .
C26 Sm2 O2 C7 -32.0(11) . .
C18 Sm2 O2 C7 -124.4(11) . .
O4 C8 O3 Sm1 5.3(10) . 4_666
C3 C8 O3 Sm1 177.8(8) . 4_666
O3 C8 O4 Sm1 -5.5(10) . 4_666
C3 C8 O4 Sm1 -177.9(8) . 4_666
O6 C17 O5 Sm2 -75.9(13) . 4_566
C13 C17 O5 Sm2 106.9(10) . 4_566
O5 C17 O6 Sm1 -56.9(16) . 4_566
C13 C17 O6 Sm1 120.3(11) . 4_566
O8 C18 O7 Sm2 8.8(9) . .
C15 C18 O7 Sm2 -170.2(8) 1_655 .
O2 Sm2 O7 C18 -168.8(6) . .
O15 Sm2 O7 C18 -89.3(6) . .
O8 Sm2 O7 C18 -5.2(6) . .
O5 Sm2 O7 C18 139.3(7) 4_665 .
O11 Sm2 O7 C18 110.2(6) . .
O16 Sm2 O7 C18 -25.0(7) . .
O12 Sm2 O7 C18 60.5(6) . .
C26 Sm2 O7 C18 88.1(6) . .
O7 C18 O8 Sm2 -9.5(10) . .
C15 C18 O8 Sm2 169.4(9) 1_655 .
O2 Sm2 O8 C18 26.9(7) . .
O15 Sm2 O8 C18 92.2(6) . .
O5 Sm2 O8 C18 -148.4(6) 4_665 .
O11 Sm2 O8 C18 -57.8(6) . .
O16 Sm2 O8 C18 169.5(6) . .
O12 Sm2 O8 C18 -107.2(6) . .
O7 Sm2 O8 C18 5.4(6) . .
C26 Sm2 O8 C18 -81.9(6) . .
O10 C25 O9 Sm1 -1.2(9) . .
C19 C25 O9 Sm1 -172.8(7) . .
O6 Sm1 O9 C25 129.3(6) 4_665 .
O10 Sm1 O9 C25 0.7(5) . .
O14 Sm1 O9 C25 177.4(6) . .
O13 Sm1 O9 C25 -15.0(6) . .
O1 Sm1 O9 C25 86.2(5) . .
O4 Sm1 O9 C25 -90.1(5) 4_565 .
O3 Sm1 O9 C25 -114.4(5) 4_565 .
C8 Sm1 O9 C25 -100.1(5) 4_565 .
O9 C25 O10 Sm1 1.3(10) . .
C19 C25 O10 Sm1 172.5(7) . .
O6 Sm1 O10 C25 -141.0(5) 4_665 .
O14 Sm1 O10 C25 -4.7(6) . .
O13 Sm1 O10 C25 166.7(6) . .
O1 Sm1 O10 C25 -81.4(5) . .
O4 Sm1 O10 C25 76.4(5) 4_565 .
O3 Sm1 O10 C25 104.4(5) 4_565 .
O9 Sm1 O10 C25 -0.7(5) . .
C8 Sm1 O10 C25 89.8(6) 4_565 .
O12 C26 O11 Sm2 11.2(10) . .
C23 C26 O11 Sm2 -166.0(9) 2_646 .
O2 Sm2 O11 C26 158.4(6) . .
O15 Sm2 O11 C26 -160.0(6) . .
O8 Sm2 O11 C26 -72.6(6) . .
O5 Sm2 O11 C26 73.8(6) 4_665 .
O16 Sm2 O11 C26 11.3(7) . .
O12 Sm2 O11 C26 -6.5(6) . .
O7 Sm2 O11 C26 -118.0(6) . .
C18 Sm2 O11 C26 -93.6(6) . .
O11 C26 O12 Sm2 -10.9(10) . .
C23 C26 O12 Sm2 166.6(8) 2_646 .
O2 Sm2 O12 C26 -14.1(6) . .
O15 Sm2 O12 C26 159.5(6) . .
O8 Sm2 O12 C26 118.6(6) . .
O5 Sm2 O12 C26 -83.1(6) 4_665 .
O11 Sm2 O12 C26 5.7(5) . .
O16 Sm2 O12 C26 -161.3(6) . .
O7 Sm2 O12 C26 72.2(6) . .
C18 Sm2 O12 C26 94.8(6) . .
O6 Sm1 O13 C28 30.3(11) 4_665 .
O10 Sm1 O13 C28 179.1(12) . .
O14 Sm1 O13 C28 -16.2(15) . .
O1 Sm1 O13 C28 107.0(11) . .
O4 Sm1 O13 C28 -99.0(12) 4_565 .
O3 Sm1 O13 C28 -47.4(11) 4_565 .
O9 Sm1 O13 C28 -167.8(11) . .
C25 Sm1 O13 C28 -174.7(11) . .
C8 Sm1 O13 C28 -74.4(12) 4_565 .
O6 Sm1 O14 C29 2.0(8) 4_665 .
O10 Sm1 O14 C29 -151.5(7) . .
O13 Sm1 O14 C29 47.8(11) . .
O1 Sm1 O14 C29 -79.2(8) . .
O4 Sm1 O14 C29 130.6(8) 4_565 .
O3 Sm1 O14 C29 78.8(8) 4_565 .
O9 Sm1 O14 C29 -154.8(8) . .
C25 Sm1 O14 C29 -153.6(8) . .
C8 Sm1 O14 C29 105.3(8) 4_565 .
O2 Sm2 O15 C30 39.8(10) . .
O8 Sm2 O15 C30 -94.9(10) . .
O5 Sm2 O15 C30 116.7(10) 4_665 .
O11 Sm2 O15 C30 -1.9(13) . .
O16 Sm2 O15 C30 -175.5(10) . .
O12 Sm2 O15 C30 -135.3(9) . .
O7 Sm2 O15 C30 -43.2(10) . .
C26 Sm2 O15 C30 -58.8(19) . .
C18 Sm2 O15 C30 -69.6(10) . .
O2 Sm2 O16 C31 -10.1(14) . .
O15 Sm2 O16 C31 -65.3(13) . .
O8 Sm2 O16 C31 -147.5(13) . .
O5 Sm2 O16 C31 54.6(13) 4_665 .
O11 Sm2 O16 C31 119.1(12) . .
O12 Sm2 O16 C31 133.6(13) . .
O7 Sm2 O16 C31 -132.0(12) . .
C26 Sm2 O16 C31 124.1(13) . .
C18 Sm2 O16 C31 -143.0(13) . .
